data_4131713
loop_
_publ_author_name
'Li, Jian'
'Zhang, Wenhao'
'Zhang, Fei'
'Chen, Yu'
'Li, Ang'

_publ_section_title
;
 Total Synthesis of Longeracinphyllin A.
;
_journal_issue 42
_journal_name_full 'Journal of the American Chemical Society'
_journal_page_first 14893
_journal_page_last 14896
_journal_paper_doi 10.1021/jacs.7b09186
_journal_volume 139
_journal_year 2017
_chemical_formula_moiety 'C21 H25 N O2 S'
_chemical_formula_sum 'C21 H25 N O2 S'
_chemical_formula_weight 355.48
_space_group_crystal_system monoclinic
_space_group_IT_number 14
_space_group_name_Hall '-P 2ybc'
_space_group_name_H-M_alt 'P 1 21/c 1'
_atom_sites_solution_hydrogens geom
_audit_creation_method SHELXL-2014
_cell_angle_alpha 90
_cell_angle_beta 99.0830(10)
_cell_angle_gamma 90
_cell_formula_units_Z 4
_cell_length_a 17.5698(4)
_cell_length_b 8.3155(2)
_cell_length_c 11.8728(3)
_cell_measurement_reflns_used 6199
_cell_measurement_temperature 293(2)
_cell_measurement_theta_max 68.21
_cell_measurement_theta_min 2.55
_cell_volume 1712.88(7)
_computing_cell_refinement 'Bruker SAINT'
_computing_data_collection 'Bruker APEX2'
_computing_data_reduction 'Bruker SAINT'
_computing_molecular_graphics 'Bruker SHELXTL'
_computing_publication_material 'Bruker SHELXTL'
_computing_structure_refinement 'SHELXL-2014 (Sheldrick, 2014)'
_computing_structure_solution 'SHELXS-97 (Sheldrick 2008)'
_diffrn_ambient_temperature 293(2)
_diffrn_measured_fraction_theta_full 0.989
_diffrn_measured_fraction_theta_max 0.988
_diffrn_measurement_device_type 'CCD area detector'
_diffrn_measurement_method 'phi and omega scans'
_diffrn_radiation_type CuK\a
_diffrn_radiation_wavelength 1.54178
_diffrn_reflns_av_R_equivalents 0.0330
_diffrn_reflns_av_unetI/netI 0.0266
_diffrn_reflns_Laue_measured_fraction_full 0.989
_diffrn_reflns_Laue_measured_fraction_max 0.988
_diffrn_reflns_limit_h_max 21
_diffrn_reflns_limit_h_min -19
_diffrn_reflns_limit_k_max 10
_diffrn_reflns_limit_k_min -10
_diffrn_reflns_limit_l_max 14
_diffrn_reflns_limit_l_min -12
_diffrn_reflns_number 12912
_diffrn_reflns_point_group_measured_fraction_full 0.989
_diffrn_reflns_point_group_measured_fraction_max 0.988
_diffrn_reflns_theta_full 67.679
_diffrn_reflns_theta_max 68.230
_diffrn_reflns_theta_min 5.098
_diffrn_source 'sealed tube'
_exptl_absorpt_coefficient_mu 1.788
_exptl_absorpt_correction_type none
_exptl_crystal_colour colorless
_exptl_crystal_density_diffrn 1.378
_exptl_crystal_description block
_exptl_crystal_F_000 660
_exptl_crystal_size_max 0.05
_exptl_crystal_size_mid 0.04
_exptl_crystal_size_min 0.03
_refine_diff_density_max 0.239
_refine_diff_density_min -0.176
_refine_diff_density_rms 0.042
_refine_ls_extinction_method none
_refine_ls_goodness_of_fit_ref 1.051
_refine_ls_hydrogen_treatment constr
_refine_ls_matrix_type full
_refine_ls_number_parameters 228
_refine_ls_number_reflns 3106
_refine_ls_number_restraints 0
_refine_ls_restrained_S_all 1.051
_refine_ls_R_factor_all 0.0556
_refine_ls_R_factor_gt 0.0449
_refine_ls_shift/su_max 0.000
_refine_ls_shift/su_mean 0.000
_refine_ls_structure_factor_coef Fsqd
_refine_ls_weighting_details 'w=1/[\s^2^(Fo^2^)+(0.0676P)^2^+0.5398P] where P=(Fo^2^+2Fc^2^)/3'
_refine_ls_weighting_scheme calc
_refine_ls_wR_factor_gt 0.1182
_refine_ls_wR_factor_ref 0.1259
_reflns_Friedel_coverage 0.000
_reflns_number_gt 2562
_reflns_number_total 3106
_reflns_threshold_expression 'I > 2\s(I)'
_cod_data_source_file ja7b09186_si_009.cif
_cod_data_source_block P
_cod_original_sg_symbol_H-M 'P 21/c'
_cod_database_code 4131713
_shelx_space_group_comment
;
The symmetry employed for this shelxl refinement is uniquely defined
by the following loop, which should always be used as a source of
symmetry information in preference to the above space-group names.
They are only intended as comments.
;
_shelxl_version_number 2014-3

loop_
_space_group_symop_operation_xyz
'x, y, z'
'-x, y+1/2, -z+1/2'
'-x, -y, -z'
'x, -y-1/2, z-1/2'

loop_
_atom_site_label
_atom_site_type_symbol
_atom_site_fract_x
_atom_site_fract_y
_atom_site_fract_z
_atom_site_U_iso_or_equiv
_atom_site_adp_type
_atom_site_occupancy
_atom_site_site_symmetry_order
_atom_site_calc_flag
_atom_site_refinement_flags_posn
_atom_site_refinement_flags_adp
C1 C 0.15194(12) 0.2717(2) 0.27632(18) 0.0431(5) Uani 1 1 d . .
C2 C 0.22164(12) 0.2721(2) 0.36974(18) 0.0442(5) Uani 1 1 d . .
H2 H 0.2024 0.2376 0.4390 0.053 Uiso 1 1 calc R U
C3 C 0.28297(13) 0.1483(3) 0.3515(2) 0.0500(5) Uani 1 1 d . .
H3A H 0.2676 0.0443 0.3773 0.060 Uiso 1 1 calc R U
H3B H 0.2844 0.1399 0.2704 0.060 Uiso 1 1 calc R U
C4 C 0.36384(14) 0.1855(3) 0.4123(2) 0.0508(5) Uani 1 1 d . .
H4A H 0.3618 0.2060 0.4922 0.061 Uiso 1 1 calc R U
H4B H 0.3962 0.0919 0.4080 0.061 Uiso 1 1 calc R U
C5 C 0.39974(12) 0.3271(3) 0.36328(18) 0.0453(5) Uani 1 1 d . .
C6 C 0.47227(13) 0.3771(3) 0.39189(19) 0.0498(5) Uani 1 1 d . .
H6 H 0.5078 0.3312 0.4492 0.060 Uiso 1 1 calc R U
C7 C 0.48880(13) 0.5126(3) 0.3221(2) 0.0514(5) Uani 1 1 d . .
C8 C 0.41721(13) 0.5442(3) 0.2356(2) 0.0507(5) Uani 1 1 d . .
H8 H 0.4271 0.5266 0.1576 0.061 Uiso 1 1 calc R U
C9 C 0.35624(12) 0.4244(3) 0.26692(18) 0.0440(5) Uani 1 1 d . .
H9 H 0.3380 0.3546 0.2018 0.053 Uiso 1 1 calc R U
C10 C 0.28830(11) 0.5286(2) 0.29734(17) 0.0403(4) Uani 1 1 d . .
C11 C 0.33091(13) 0.6903(3) 0.3347(2) 0.0511(5) Uani 1 1 d . .
H11A H 0.2946 0.7788 0.3309 0.061 Uiso 1 1 calc R U
H11B H 0.3587 0.6825 0.4118 0.061 Uiso 1 1 calc R U
C12 C 0.38602(14) 0.7136(3) 0.2498(2) 0.0598(6) Uani 1 1 d . .
H12A H 0.4273 0.7870 0.2793 0.072 Uiso 1 1 calc R U
H12B H 0.3593 0.7547 0.1778 0.072 Uiso 1 1 calc R U
C13 C 0.23332(12) 0.5720(2) 0.18686(18) 0.0440(5) Uani 1 1 d . .
C14 C 0.16400(12) 0.6800(2) 0.19687(18) 0.0439(5) Uani 1 1 d . .
H14 H 0.1739 0.7877 0.1689 0.053 Uiso 1 1 calc R U
C15 C 0.14960(12) 0.6932(2) 0.32078(18) 0.0450(5) Uani 1 1 d . .
H15A H 0.1871 0.7638 0.3645 0.054 Uiso 1 1 calc R U
H15B H 0.0983 0.7344 0.3238 0.054 Uiso 1 1 calc R U
C16 C 0.15794(12) 0.5227(2) 0.36667(17) 0.0414(4) Uani 1 1 d . .
H16 H 0.1347 0.5137 0.4362 0.050 Uiso 1 1 calc R U
C17 C 0.24109(12) 0.4558(2) 0.38770(17) 0.0407(4) Uani 1 1 d . .
C18 C 0.05683(12) 0.4797(3) 0.19323(19) 0.0462(5) Uani 1 1 d . .
H18A H 0.0169 0.5257 0.2311 0.055 Uiso 1 1 calc R U
H18B H 0.0340 0.3946 0.1431 0.055 Uiso 1 1 calc R U
C19 C 0.09073(12) 0.6107(2) 0.12301(19) 0.0449(5) Uani 1 1 d . .
H19 H 0.1057 0.5602 0.0552 0.054 Uiso 1 1 calc R U
C20 C 0.03009(13) 0.7381(3) 0.0844(2) 0.0510(5) Uani 1 1 d . .
H20A H -0.0170 0.6868 0.0506 0.077 Uiso 1 1 calc R U
H20B H 0.0480 0.8072 0.0294 0.077 Uiso 1 1 calc R U
H20C H 0.0210 0.8005 0.1490 0.077 Uiso 1 1 calc R U
C21 C 0.27781(13) 0.4941(3) 0.51087(18) 0.0508(5) Uani 1 1 d . .
H21A H 0.2727 0.6070 0.5251 0.076 Uiso 1 1 calc R U
H21B H 0.3314 0.4659 0.5218 0.076 Uiso 1 1 calc R U
H21C H 0.2523 0.4336 0.5627 0.076 Uiso 1 1 calc R U
N1 N 0.11849(10) 0.4142(2) 0.27792(15) 0.0419(4) Uani 1 1 d . .
O1 O 0.24604(9) 0.5302(2) 0.09400(13) 0.0593(4) Uani 1 1 d . .
O2 O 0.54840(10) 0.5909(2) 0.33035(16) 0.0649(5) Uani 1 1 d . .
S1 S 0.12159(3) 0.12134(7) 0.18807(6) 0.0560(2) Uani 1 1 d . .

loop_
_atom_site_aniso_label
_atom_site_aniso_U_11
_atom_site_aniso_U_22
_atom_site_aniso_U_33
_atom_site_aniso_U_23
_atom_site_aniso_U_13
_atom_site_aniso_U_12
C1 0.0438(11) 0.0411(10) 0.0472(12) 0.0018(8) 0.0156(9) -0.0042(8)
C2 0.0472(11) 0.0428(10) 0.0445(11) 0.0035(8) 0.0129(9) -0.0006(9)
C3 0.0559(13) 0.0389(10) 0.0554(13) 0.0026(9) 0.0094(10) 0.0030(9)
C4 0.0549(13) 0.0467(11) 0.0512(13) 0.0054(9) 0.0095(10) 0.0089(10)
C5 0.0477(11) 0.0471(11) 0.0426(11) -0.0033(9) 0.0118(9) 0.0072(9)
C6 0.0468(12) 0.0565(13) 0.0457(12) 0.0004(9) 0.0064(9) 0.0096(10)
C7 0.0436(12) 0.0616(13) 0.0513(13) -0.0003(10) 0.0143(10) 0.0057(10)
C8 0.0445(12) 0.0625(13) 0.0467(12) 0.0073(10) 0.0121(9) 0.0002(10)
C9 0.0425(11) 0.0482(11) 0.0425(11) -0.0006(9) 0.0103(9) 0.0020(9)
C10 0.0394(10) 0.0393(10) 0.0429(11) 0.0001(8) 0.0090(8) 0.0007(8)
C11 0.0426(11) 0.0423(11) 0.0681(15) -0.0006(10) 0.0084(10) -0.0016(9)
C12 0.0433(12) 0.0543(13) 0.0820(18) 0.0164(12) 0.0104(11) -0.0043(10)
C13 0.0414(11) 0.0442(11) 0.0478(12) 0.0048(9) 0.0119(9) -0.0023(9)
C14 0.0424(11) 0.0395(10) 0.0502(12) 0.0043(8) 0.0087(9) -0.0001(8)
C15 0.0417(11) 0.0416(10) 0.0520(12) -0.0052(9) 0.0086(9) 0.0024(8)
C16 0.0421(10) 0.0438(11) 0.0396(11) -0.0040(8) 0.0107(8) -0.0002(8)
C17 0.0431(11) 0.0424(10) 0.0375(10) -0.0013(8) 0.0096(8) 0.0017(8)
C18 0.0398(11) 0.0472(11) 0.0516(13) -0.0028(9) 0.0075(9) -0.0019(9)
C19 0.0427(11) 0.0478(11) 0.0444(11) -0.0009(9) 0.0077(9) 0.0005(9)
C20 0.0440(11) 0.0547(13) 0.0536(13) 0.0015(10) 0.0052(9) 0.0014(9)
C21 0.0517(13) 0.0589(13) 0.0425(12) -0.0049(9) 0.0094(9) 0.0026(10)
N1 0.0398(9) 0.0424(9) 0.0445(9) -0.0022(7) 0.0097(7) -0.0022(7)
O1 0.0527(9) 0.0843(12) 0.0429(9) 0.0056(8) 0.0140(7) 0.0139(8)
O2 0.0447(9) 0.0778(12) 0.0724(12) 0.0100(9) 0.0095(8) -0.0042(8)
S1 0.0529(3) 0.0449(3) 0.0705(4) -0.0123(2) 0.0104(3) -0.0063(2)

loop_
_atom_type_symbol
_atom_type_description
_atom_type_scat_dispersion_real
_atom_type_scat_dispersion_imag
_atom_type_scat_source
C C 0.0181 0.0091 'International Tables Vol C Tables 4.2.6.8 and 6.1.1.4'
H H 0.0000 0.0000 'International Tables Vol C Tables 4.2.6.8 and 6.1.1.4'
N N 0.0311 0.0180 'International Tables Vol C Tables 4.2.6.8 and 6.1.1.4'
O O 0.0492 0.0322 'International Tables Vol C Tables 4.2.6.8 and 6.1.1.4'
S S 0.3331 0.5567 'International Tables Vol C Tables 4.2.6.8 and 6.1.1.4'

loop_
_geom_angle_atom_site_label_1
_geom_angle_atom_site_label_2
_geom_angle_atom_site_label_3
_geom_angle
N1 C1 C2 107.27(17)
N1 C1 S1 125.63(17)
C2 C1 S1 127.09(15)
C1 C2 C3 113.62(18)
C1 C2 C17 103.53(16)
C3 C2 C17 121.99(17)
C1 C2 H2 105.5
C3 C2 H2 105.5
C17 C2 H2 105.5
C4 C3 C2 114.99(18)
C4 C3 H3A 108.5
C2 C3 H3A 108.5
C4 C3 H3B 108.5
C2 C3 H3B 108.5
H3A C3 H3B 107.5
C5 C4 C3 113.26(19)
C5 C4 H4A 108.9
C3 C4 H4A 108.9
C5 C4 H4B 108.9
C3 C4 H4B 108.9
H4A C4 H4B 107.7
C6 C5 C4 126.2(2)
C6 C5 C9 112.1(2)
C4 C5 C9 121.6(2)
C5 C6 C7 111.4(2)
C5 C6 H6 124.3
C7 C6 H6 124.3
O2 C7 C6 127.7(2)
O2 C7 C8 124.7(2)
C6 C7 C8 107.54(19)
C7 C8 C12 111.0(2)
C7 C8 C9 104.90(18)
C12 C8 C9 106.98(17)
C7 C8 H8 111.2
C12 C8 H8 111.2
C9 C8 H8 111.2
C5 C9 C8 103.89(17)
C5 C9 C10 115.87(17)
C8 C9 C10 106.33(17)
C5 C9 H9 110.1
C8 C9 H9 110.1
C10 C9 H9 110.1
C13 C10 C9 109.36(16)
C13 C10 C11 104.25(16)
C9 C10 C11 101.10(16)
C13 C10 C17 110.00(16)
C9 C10 C17 116.60(16)
C11 C10 C17 114.56(16)
C12 C11 C10 104.36(18)
C12 C11 H11A 110.9
C10 C11 H11A 110.9
C12 C11 H11B 110.9
C10 C11 H11B 110.9
H11A C11 H11B 108.9
C11 C12 C8 103.48(18)
C11 C12 H12A 111.1
C8 C12 H12A 111.1
C11 C12 H12B 111.1
C8 C12 H12B 111.1
H12A C12 H12B 109.0
O1 C13 C14 120.2(2)
O1 C13 C10 121.73(19)
C14 C13 C10 117.99(17)
C13 C14 C15 111.66(17)
C13 C14 C19 109.73(17)
C15 C14 C19 108.71(16)
C13 C14 H14 108.9
C15 C14 H14 108.9
C19 C14 H14 108.9
C16 C15 C14 104.85(16)
C16 C15 H15A 110.8
C14 C15 H15A 110.8
C16 C15 H15B 110.8
C14 C15 H15B 110.8
H15A C15 H15B 108.9
N1 C16 C15 107.89(17)
N1 C16 C17 102.76(15)
C15 C16 C17 115.41(17)
N1 C16 H16 110.2
C15 C16 H16 110.2
C17 C16 H16 110.2
C21 C17 C16 108.86(16)
C21 C17 C2 112.36(17)
C16 C17 C2 98.50(16)
C21 C17 C10 112.41(17)
C16 C17 C10 109.71(16)
C2 C17 C10 114.02(15)
N1 C18 C19 109.05(16)
N1 C18 H18A 109.9
C19 C18 H18A 109.9
N1 C18 H18B 109.9
C19 C18 H18B 109.9
H18A C18 H18B 108.3
C20 C19 C18 109.98(17)
C20 C19 C14 113.04(18)
C18 C19 C14 108.24(17)
C20 C19 H19 108.5
C18 C19 H19 108.5
C14 C19 H19 108.5
C19 C20 H20A 109.5
C19 C20 H20B 109.5
H20A C20 H20B 109.5
C19 C20 H20C 109.5
H20A C20 H20C 109.5
H20B C20 H20C 109.5
C17 C21 H21A 109.5
C17 C21 H21B 109.5
H21A C21 H21B 109.5
C17 C21 H21C 109.5
H21A C21 H21C 109.5
H21B C21 H21C 109.5
C1 N1 C18 127.29(18)
C1 N1 C16 113.46(17)
C18 N1 C16 118.51(16)

loop_
_geom_bond_atom_site_label_1
_geom_bond_atom_site_label_2
_geom_bond_distance
C1 N1 1.324(3)
C1 C2 1.517(3)
C1 S1 1.664(2)
C2 C3 1.530(3)
C2 C17 1.573(3)
C2 H2 0.9800
C3 C4 1.520(3)
C3 H3A 0.9700
C3 H3B 0.9700
C4 C5 1.497(3)
C4 H4A 0.9700
C4 H4B 0.9700
C5 C6 1.332(3)
C5 C9 1.507(3)
C6 C7 1.455(3)
C6 H6 0.9300
C7 O2 1.224(3)
C7 C8 1.515(3)
C8 C12 1.530(3)
C8 C9 1.550(3)
C8 H8 0.9800
C9 C10 1.563(3)
C9 H9 0.9800
C10 C13 1.544(3)
C10 C11 1.568(3)
C10 C17 1.577(3)
C11 C12 1.516(3)
C11 H11A 0.9700
C11 H11B 0.9700
C12 H12A 0.9700
C12 H12B 0.9700
C13 O1 1.210(3)
C13 C14 1.533(3)
C14 C15 1.536(3)
C14 C19 1.550(3)
C14 H14 0.9800
C15 C16 1.518(3)
C15 H15A 0.9700
C15 H15B 0.9700
C16 N1 1.474(3)
C16 C17 1.546(3)
C16 H16 0.9800
C17 C21 1.536(3)
C18 N1 1.462(3)
C18 C19 1.547(3)
C18 H18A 0.9700
C18 H18B 0.9700
C19 C20 1.521(3)
C19 H19 0.9800
C20 H20A 0.9600
C20 H20B 0.9600
C20 H20C 0.9600
C21 H21A 0.9600
C21 H21B 0.9600
C21 H21C 0.9600

loop_
_geom_torsion_atom_site_label_1
_geom_torsion_atom_site_label_2
_geom_torsion_atom_site_label_3
_geom_torsion_atom_site_label_4
_geom_torsion
N1 C1 C2 C3 -157.65(17)
S1 C1 C2 C3 22.9(2)
N1 C1 C2 C17 -23.2(2)
S1 C1 C2 C17 157.30(15)
C1 C2 C3 C4 156.98(18)
C17 C2 C3 C4 31.9(3)
C2 C3 C4 C5 -69.5(2)
C3 C4 C5 C6 -173.0(2)
C3 C4 C5 C9 2.8(3)
C4 C5 C6 C7 176.4(2)
C9 C5 C6 C7 0.3(3)
C5 C6 C7 O2 176.1(2)
C5 C6 C7 C8 -2.8(3)
O2 C7 C8 C12 -59.7(3)
C6 C7 C8 C12 119.2(2)
O2 C7 C8 C9 -174.9(2)
C6 C7 C8 C9 4.0(2)
C6 C5 C9 C8 2.2(2)
C4 C5 C9 C8 -174.10(18)
C6 C5 C9 C10 -114.0(2)
C4 C5 C9 C10 69.7(3)
C7 C8 C9 C5 -3.7(2)
C12 C8 C9 C5 -121.7(2)
C7 C8 C9 C10 119.04(18)
C12 C8 C9 C10 1.0(2)
C5 C9 C10 C13 -160.47(18)
C8 C9 C10 C13 84.69(19)
C5 C9 C10 C11 90.0(2)
C8 C9 C10 C11 -24.9(2)
C5 C9 C10 C17 -34.9(3)
C8 C9 C10 C17 -149.76(18)
C13 C10 C11 C12 -72.9(2)
C9 C10 C11 C12 40.6(2)
C17 C10 C11 C12 166.82(18)
C10 C11 C12 C8 -40.7(2)
C7 C8 C12 C11 -89.6(2)
C9 C8 C12 C11 24.4(2)
C9 C10 C13 O1 -1.5(3)
C11 C10 C13 O1 105.9(2)
C17 C10 C13 O1 -130.8(2)
C9 C10 C13 C14 -177.64(17)
C11 C10 C13 C14 -70.2(2)
C17 C10 C13 C14 53.1(2)
O1 C13 C14 C15 169.45(19)
C10 C13 C14 C15 -14.4(2)
O1 C13 C14 C19 48.8(3)
C10 C13 C14 C19 -134.99(18)
C13 C14 C15 C16 -43.9(2)
C19 C14 C15 C16 77.3(2)
C14 C15 C16 N1 -42.6(2)
C14 C15 C16 C17 71.6(2)
N1 C16 C17 C21 -152.08(17)
C15 C16 C17 C21 90.8(2)
N1 C16 C17 C2 -34.86(18)
C15 C16 C17 C2 -152.01(17)
N1 C16 C17 C10 84.53(18)
C15 C16 C17 C10 -32.6(2)
C1 C2 C17 C21 149.77(17)
C3 C2 C17 C21 -80.7(2)
C1 C2 C17 C16 35.26(18)
C3 C2 C17 C16 164.77(18)
C1 C2 C17 C10 -80.84(19)
C3 C2 C17 C10 48.7(3)
C13 C10 C17 C21 -148.71(18)
C9 C10 C17 C21 86.1(2)
C11 C10 C17 C21 -31.7(2)
C13 C10 C17 C16 -27.4(2)
C9 C10 C17 C16 -152.67(17)
C11 C10 C17 C16 89.6(2)
C13 C10 C17 C2 81.9(2)
C9 C10 C17 C2 -43.3(2)
C11 C10 C17 C2 -161.05(17)
N1 C18 C19 C20 -149.19(18)
N1 C18 C19 C14 -25.2(2)
C13 C14 C19 C20 -154.22(18)
C15 C14 C19 C20 83.4(2)
C13 C14 C19 C18 83.69(19)
C15 C14 C19 C18 -38.7(2)
C2 C1 N1 C18 169.68(17)
S1 C1 N1 C18 -10.8(3)
C2 C1 N1 C16 -0.2(2)
S1 C1 N1 C16 179.26(14)
C19 C18 N1 C1 -106.6(2)
C19 C18 N1 C16 62.8(2)
C15 C16 N1 C1 146.31(17)
C17 C16 N1 C1 23.9(2)
C15 C16 N1 C18 -24.6(2)
C17 C16 N1 C18 -146.94(16)
